data_4337105
loop_
_publ_author_name
'Zhang, Yuzhen'
'Clavadetscher, Jessica'
'Bachmann, Michael'
'Blacque, Olivier'
'Venkatesan, Koushik'

_publ_section_title
;
 Tuning the Luminescent Properties of Pt(II) Acetylide Complexes through
 Varying the Electronic Properties of N-Heterocyclic Carbene Ligands.
;
_journal_issue 2
_journal_name_full 'Inorganic chemistry'
_journal_page_first 756
_journal_page_last 771
_journal_paper_doi 10.1021/ic401841n
_journal_volume 53
_journal_year 2014
_chemical_formula_moiety '2(C31 H34 F2 N6 Pt), 3(C H4 O)'
_chemical_formula_sum 'C65 H80 F4 N12 O3 Pt2'
_chemical_formula_weight 1543.59
_chemical_name_systematic
;
bis(4-Fluorophenylethynyl)-(1,1'-dipentyl-3,3'-methylene-bis(1,2,4-triazoline)
-2,2'-diylidene)-platinum(II) methanol solvate 2/3
;
_space_group_crystal_system triclinic
_space_group_IT_number 2
_space_group_name_Hall '-P 1'
_space_group_name_H-M_alt 'P -1'
_symmetry_space_group_name_Hall '-P 1'
_symmetry_space_group_name_H-M 'P -1'
_atom_sites_solution_hydrogens geom
_audit_creation_date 2013-07-11
_audit_creation_method
;
  Olex2 1.2
  (compiled Apr 23 2013 17:59:47, GUI svn.r4466)
;
_cell_angle_alpha 82.817(3)
_cell_angle_beta 69.071(4)
_cell_angle_gamma 73.626(3)
_cell_formula_units_Z 2
_cell_length_a 13.8528(6)
_cell_length_b 15.5714(5)
_cell_length_c 17.8630(6)
_cell_measurement_reflns_used 10205
_cell_measurement_temperature 183(2)
_cell_measurement_theta_max 29.9
_cell_measurement_theta_min 2.5
_cell_volume 3451.7(2)
_computing_cell_refinement
;
CrysAlisPro, Agilent Technologies,
Version 1.171.36.20 (release 27-06-2012 CrysAlis171 .NET)
(compiled Jul 11 2012,15:38:31)
;
_computing_data_collection
;
CrysAlisPro, Agilent Technologies,
Version 1.171.36.20 (release 27-06-2012 CrysAlis171 .NET)
(compiled Jul 11 2012,15:38:31)
;
_computing_data_reduction
;
CrysAlisPro, Agilent Technologies,
Version 1.171.36.20 (release 27-06-2012 CrysAlis171 .NET)
(compiled Jul 11 2012,15:38:31)
;
_computing_molecular_graphics
;
O. V. Dolomanov, L. J. Bourhis, R. J. Gildea, J. A. K. Howard and H. Puschmann,
OLEX2: a complete structure solution, refinement and analysis program.
J. Appl. Cryst. (2009). 42, 339-341.
;
_computing_publication_material
;
O. V. Dolomanov, L. J. Bourhis, R. J. Gildea, J. A. K. Howard and H. Puschmann,
OLEX2: a complete structure solution, refinement and analysis program.
J. Appl. Cryst. (2009). 42, 339-341.
;
_computing_structure_refinement
;
SHELXL2013, G.M. Sheldrick, Acta Cryst.
(2008). A64, 112-122
;
_computing_structure_solution
;
SHELXS97, G.M. Sheldrick, Acta Cryst.
(2008). A64, 112-122
;
_diffrn_ambient_temperature 183(2)
_diffrn_detector_area_resol_mean 10.4498
_diffrn_measured_fraction_theta_full 0.9991
_diffrn_measured_fraction_theta_max 0.9908
_diffrn_measurement_device_type 'Xcalibur, Ruby'
_diffrn_measurement_method '\w scans'
_diffrn_radiation_monochromator graphite
_diffrn_radiation_type 'Mo K\a'
_diffrn_radiation_wavelength 0.7107
_diffrn_reflns_av_R_equivalents 0.0646
_diffrn_reflns_av_unetI/netI 0.0914
_diffrn_reflns_limit_h_max 16
_diffrn_reflns_limit_h_min -16
_diffrn_reflns_limit_k_max 18
_diffrn_reflns_limit_k_min -18
_diffrn_reflns_limit_l_max 21
_diffrn_reflns_limit_l_min -21
_diffrn_reflns_number 34609
_diffrn_reflns_theta_full 25.242
_diffrn_reflns_theta_max 25.350
_diffrn_reflns_theta_min 2.543
_diffrn_source 'Enhance (Mo) X-ray Source'
_exptl_absorpt_coefficient_mu 4.110
_exptl_absorpt_correction_T_max 0.894
_exptl_absorpt_correction_T_min 0.537
_exptl_absorpt_correction_type analytical
_exptl_absorpt_process_details
;
CrysAlisPro, Agilent Technologies,
Version 1.171.35.11 (release 16-05-2011 CrysAlis171 .NET)
(compiled May 16 2011,17:55:39)
Analytical numeric absorption correction using a multifaceted crystal
model based on expressions derived by R.C. Clark & J.S. Reid.
(Clark, R. C. & Reid, J. S. (1995). Acta Cryst. A51, 887-897)
;
_exptl_crystal_colour colourless
_exptl_crystal_density_diffrn 1.485
_exptl_crystal_description plate
_exptl_crystal_F_000 1540
_exptl_crystal_size_max 0.31
_exptl_crystal_size_mid 0.09
_exptl_crystal_size_min 0.03
_refine_diff_density_max 1.662
_refine_diff_density_min -1.143
_refine_diff_density_rms 0.151
_refine_ls_extinction_method none
_refine_ls_goodness_of_fit_ref 1.044
_refine_ls_hydrogen_treatment constr
_refine_ls_matrix_type full
_refine_ls_number_parameters 758
_refine_ls_number_reflns 12649
_refine_ls_number_restraints 229
_refine_ls_restrained_S_all 1.042
_refine_ls_R_factor_all 0.0879
_refine_ls_R_factor_gt 0.0539
_refine_ls_shift/su_max 0.000
_refine_ls_shift/su_mean 0.000
_refine_ls_structure_factor_coef Fsqd
_refine_ls_weighting_details 'w=1/[\s^2^(Fo^2^)+(0.0462P)^2^+3.8389P] where P=(Fo^2^+2Fc^2^)/3'
_refine_ls_weighting_scheme calc
_refine_ls_wR_factor_gt 0.1091
_refine_ls_wR_factor_ref 0.1247
_reflns_number_gt 8899
_reflns_number_total 12649
_reflns_threshold_expression 'I > 2\s(I)'
_cod_data_source_file ic401841n_si_002.cif
_cod_data_source_block 2a_ccdc950236
_cod_database_code 4337105
_olex2_refinement_description
;
1. Fixed Uiso
 At 1.2 times of:
  All C(H) groups, All C(H,H) groups, All C(H,H,H,H) groups
 At 1.5 times of:
  All C(H,H,H) groups, All O(H) groups
2. Restrained distances
 O1-C63 = O2-C64 = O3-C65 = O4-C66
 1.43 with sigma of 0.01
 C29-C30 = C30-C31
 1.53 with sigma of 0.01
 C58-C59 \\sim C59-C60
 with sigma of 0.005
 C60-C61A \\sim C60-C61B \\sim C61A-C62A \\sim C61B-C62B
 with sigma of 0.005
3. Uiso/Uaniso restraints and constraints
C26 \\sim C25 \\sim C24: within 3A with sigma of 0.005 and sigma for terminal atoms of 0.01
C28 \\sim C29 \\sim C30: within 3A with sigma of 0.005 and sigma for terminal atoms of 0.01
C42 \\sim C43 \\sim C44 \\sim C45 \\sim C46 \\sim C47: within 3A with sigma of 0.005 and sigma for terminal atoms of 0.01
C3 \\sim C4 \\sim C5 \\sim C6 \\sim C7 \\sim C8: within 3A with sigma of 0.005 and sigma for terminal atoms of 0.01
Uiso(C62A) = Uiso(C62B)
Uiso(C61A) = Uiso(C61B)
4. Others
 Fixed Sof: H60A(0.5) H60B(0.5) H60C(0.5) H60D(0.5) C61A(0.5) H61A(0.5)
 H61B(0.5) C61B(0.5) H61C(0.5) H61D(0.5) C62A(0.5) H62A(0.5) H62B(0.5)
 H62C(0.5) C62B(0.5) H62D(0.5) H62E(0.5) H62F(0.5) O3(0.75) H3(0.75) O4(0.5)
 H4A(0.5) C65(0.75) H65A(0.75) H65B(0.75) H65C(0.75) C66(0.5) H66A(0.5)
 H66B(0.5) H66C(0.5) O1(0.75) H1(0.75) C63(0.75) H63A(0.75) H63B(0.75)
 H63C(0.75)
5.a Secondary CH2 refined with riding coordinates:
 C19(H19A,H19B), C22(H22A,H22B), C23(H23A,H23B), C24(H24A,H24B), C25(H25A,
 H25B), C27(H27A,H27B), C28(H28A,H28B), C29(H29A,H29B), C30(H30A,H30B),
 C50(H50A,H50B), C53(H53A,H53B), C54(H54A,H54B), C55(H55A,H55B), C56(H56A,H56B),
  C58(H58A,H58B), C59(H59A,H59B), C60(H60A,H60B), C60(H60C,H60D), C61A(H61A,
 H61B), C61B(H61C,H61D)
5.b Aromatic/amide H refined with riding coordinates:
 C4(H4), C5(H5), C7(H7), C8(H8), C12(H12), C13(H13), C15(H15), C16(H16),
 C18(H18), C21(H21), C35(H35), C36(H36), C38(H38), C39(H39), C43(H43), C44(H44),
  C46(H46), C47(H47), C49(H49), C52(H52)
5.c Tetrahedral OH refined with riding coordinates:
 O2(H2), O3(H3), O4(H4A), O1(H1)
5.d Idealised Me refined as rotating group:
 C26(H26A,H26B,H26C), C31(H31A,H31B,H31C), C57(H57A,H57B,H57C), C62A(H62A,H62B,
 H62C), C62B(H62D,H62E,H62F), C64(H64A,H64B,H64C), C65(H65A,H65B,H65C),
 C66(H66A,H66B,H66C), C63(H63A,H63B,H63C)
;
_shelxl_version_number 2013-4

loop_
_space_group_symop_operation_xyz
'x, y, z'
'-x, -y, -z'

loop_
_atom_site_label
_atom_site_type_symbol
_atom_site_fract_x
_atom_site_fract_y
_atom_site_fract_z
_atom_site_U_iso_or_equiv
_atom_site_adp_type
_atom_site_occupancy
_atom_site_site_symmetry_order
_atom_site_calc_flag
_atom_site_refinement_flags_posn
_atom_site_refinement_flags_adp
_atom_site_refinement_flags_occupancy
_atom_site_disorder_assembly
_atom_site_disorder_group
C1 C 0.3215(7) 0.4938(5) 0.2118(5) 0.037(2) Uani 1 1 d . . . . .
C2 C 0.3817(7) 0.5364(5) 0.1731(5) 0.039(2) Uani 1 1 d . . . . .
C3 C 0.4488(9) 0.5934(7) 0.1213(6) 0.0624(18) Uani 1 1 d . U . . .
C4 C 0.4562(9) 0.6083(7) 0.0421(6) 0.0674(18) Uani 1 1 d . U . . .
H4 H 0.4203 0.5808 0.0211 0.081 Uiso 1 1 calc R U . . .
C5 C 0.5168(9) 0.6640(7) -0.0066(6) 0.0693(18) Uani 1 1 d . U . . .
H5 H 0.5238 0.6725 -0.0606 0.083 Uiso 1 1 calc R U . . .
C6 C 0.5652(9) 0.7055(7) 0.0250(6) 0.0667(18) Uani 1 1 d . U . . .
C7 C 0.5586(9) 0.6954(7) 0.1018(6) 0.0678(18) Uani 1 1 d . U . . .
H7 H 0.5922 0.7263 0.1219 0.081 Uiso 1 1 calc R U . . .
C8 C 0.4999(9) 0.6371(7) 0.1517(6) 0.0678(18) Uani 1 1 d . U . . .
H8 H 0.4955 0.6281 0.2052 0.081 Uiso 1 1 calc R U . . .
C9 C 0.0969(7) 0.5290(5) 0.2923(5) 0.040(2) Uani 1 1 d . . . . .
C10 C 0.0222(7) 0.5931(5) 0.3077(5) 0.041(2) Uani 1 1 d . . . . .
C11 C -0.0719(7) 0.6687(5) 0.3231(5) 0.042(2) Uani 1 1 d . . . . .
C12 C -0.0778(7) 0.7435(5) 0.3623(5) 0.046(2) Uani 1 1 d . . . . .
H12 H -0.0232 0.7430 0.3812 0.055 Uiso 1 1 calc R U . . .
C13 C -0.1627(8) 0.8175(6) 0.3731(6) 0.055(3) Uani 1 1 d . . . . .
H13 H -0.1660 0.8672 0.3988 0.066 Uiso 1 1 calc R U . . .
C14 C -0.2420(8) 0.8167(6) 0.3456(7) 0.059(3) Uani 1 1 d . . . . .
C15 C -0.2421(8) 0.7458(6) 0.3072(7) 0.065(3) Uani 1 1 d . . . . .
H15 H -0.2982 0.7471 0.2897 0.078 Uiso 1 1 calc R U . . .
C16 C -0.1555(8) 0.6724(6) 0.2958(6) 0.058(3) Uani 1 1 d . . . . .
H16 H -0.1528 0.6238 0.2690 0.070 Uiso 1 1 calc R U . . .
C17 C 0.3358(6) 0.3043(5) 0.2379(5) 0.032(2) Uani 1 1 d . . . . .
C18 C 0.4145(7) 0.1659(5) 0.1980(5) 0.042(2) Uani 1 1 d . . . . .
H18 H 0.4258 0.1102 0.1779 0.051 Uiso 1 1 calc R U . . .
C19 C 0.2261(6) 0.2318(5) 0.1969(5) 0.038(2) Uani 1 1 d . . . . .
H19A H 0.2294 0.1721 0.1840 0.046 Uiso 1 1 calc R U . . .
H19B H 0.2175 0.2720 0.1523 0.046 Uiso 1 1 calc R U . . .
C20 C 0.1178(6) 0.3380(5) 0.3080(5) 0.033(2) Uani 1 1 d . . . . .
C21 C 0.0565(6) 0.2194(5) 0.3112(5) 0.042(2) Uani 1 1 d . . . . .
H21 H 0.0509 0.1662 0.2964 0.050 Uiso 1 1 calc R U . . .
C22 C 0.4832(7) 0.3252(5) 0.2775(6) 0.045(2) Uani 1 1 d . . . . .
H22A H 0.5012 0.2894 0.3214 0.054 Uiso 1 1 calc R U . . .
H22B H 0.4321 0.3807 0.2992 0.054 Uiso 1 1 calc R U . . .
C23 C 0.5826(7) 0.3462(6) 0.2176(6) 0.052(3) Uani 1 1 d . . . . .
H23A H 0.5658 0.3797 0.1723 0.063 Uiso 1 1 calc R U . . .
H23B H 0.6357 0.2909 0.1980 0.063 Uiso 1 1 calc R U . . .
C24 C 0.6283(9) 0.4011(8) 0.2556(7) 0.076(3) Uani 1 1 d . U . . .
H24A H 0.5744 0.4560 0.2757 0.092 Uiso 1 1 calc R U . . .
H24B H 0.6446 0.3673 0.3009 0.092 Uiso 1 1 calc R U . . .
C25 C 0.7259(9) 0.4241(8) 0.1991(7) 0.083(3) Uani 1 1 d . U . . .
H25A H 0.7086 0.4622 0.1560 0.100 Uiso 1 1 calc R U . . .
H25B H 0.7782 0.3698 0.1758 0.100 Uiso 1 1 calc R U . . .
C26 C 0.7747(10) 0.4725(9) 0.2407(8) 0.101(3) Uani 1 1 d . U . . .
H26A H 0.7227 0.5257 0.2648 0.152 Uiso 1 1 calc R U . . .
H26B H 0.8362 0.4884 0.2019 0.152 Uiso 1 1 calc R U . . .
H26C H 0.7957 0.4336 0.2814 0.152 Uiso 1 1 calc R U . . .
C27 C -0.0241(6) 0.4007(5) 0.4344(5) 0.038(2) Uani 1 1 d . . . . .
H27A H 0.0159 0.4451 0.4268 0.046 Uiso 1 1 calc R U . . .
H27B H -0.0263 0.3695 0.4853 0.046 Uiso 1 1 calc R U . . .
C28 C -0.1372(7) 0.4476(5) 0.4372(5) 0.048(2) Uani 1 1 d . U . . .
H28A H -0.1783 0.4036 0.4476 0.058 Uiso 1 1 calc R U . . .
H28B H -0.1354 0.4761 0.3854 0.058 Uiso 1 1 calc R U . . .
C29 C -0.1923(6) 0.5176(5) 0.5014(6) 0.051(2) Uani 1 1 d D U . . .
H29A H -0.1526 0.5629 0.4895 0.061 Uiso 1 1 calc R U . . .
H29B H -0.1907 0.4894 0.5527 0.061 Uiso 1 1 calc R U . . .
C30 C -0.3082(7) 0.5632(6) 0.5084(6) 0.065(2) Uani 1 1 d D U . . .
H30A H -0.3345 0.6138 0.5432 0.078 Uiso 1 1 calc R U . . .
H30B H -0.3110 0.5857 0.4558 0.078 Uiso 1 1 calc R U . . .
C31 C -0.3790(9) 0.5006(8) 0.5411(9) 0.123(6) Uani 1 1 d D . . . .
H31A H -0.3512 0.4489 0.5082 0.184 Uiso 1 1 calc R U . . .
H31B H -0.4498 0.5305 0.5411 0.184 Uiso 1 1 calc R U . . .
H31C H -0.3813 0.4822 0.5949 0.184 Uiso 1 1 calc R U . . .
C32 C 0.2013(7) 0.0008(5) 0.3050(5) 0.036(2) Uani 1 1 d . . . . .
C33 C 0.2475(7) 0.0325(5) 0.3350(5) 0.040(2) Uani 1 1 d . . . . .
C34 C 0.3023(7) 0.0681(5) 0.3743(5) 0.034(2) Uani 1 1 d . . . . .
C35 C 0.4024(7) 0.0198(6) 0.3780(6) 0.047(2) Uani 1 1 d . . . . .
H35 H 0.4315 -0.0376 0.3579 0.057 Uiso 1 1 calc R U . . .
C36 C 0.4584(8) 0.0544(6) 0.4099(6) 0.055(3) Uani 1 1 d . . . . .
H36 H 0.5251 0.0218 0.4115 0.066 Uiso 1 1 calc R U . . .
C37 C 0.4123(8) 0.1410(6) 0.4403(6) 0.051(3) Uani 1 1 d . . . . .
C38 C 0.3148(8) 0.1895(5) 0.4383(5) 0.042(2) Uani 1 1 d . . . . .
H38 H 0.2861 0.2470 0.4584 0.051 Uiso 1 1 calc R U . . .
C39 C 0.2592(7) 0.1531(5) 0.4066(5) 0.039(2) Uani 1 1 d . . . . .
H39 H 0.1916 0.1855 0.4066 0.047 Uiso 1 1 calc R U . . .
C40 C 0.1046(7) 0.0539(5) 0.1813(5) 0.041(2) Uani 1 1 d . . . . .
C41 C 0.0941(7) 0.1178(5) 0.1362(5) 0.041(2) Uani 1 1 d . . . . .
C42 C 0.0878(9) 0.1932(6) 0.0813(6) 0.0604(18) Uani 1 1 d . U . . .
C43 C 0.0209(9) 0.2753(6) 0.1068(7) 0.0687(19) Uani 1 1 d . U . . .
H43 H -0.0240 0.2817 0.1599 0.082 Uiso 1 1 calc R U . . .
C44 C 0.0191(9) 0.3492(7) 0.0543(7) 0.0716(19) Uani 1 1 d . U . . .
H44 H -0.0263 0.4048 0.0720 0.086 Uiso 1 1 calc R U . . .
C45 C 0.0841(9) 0.3390(6) -0.0227(7) 0.0671(18) Uani 1 1 d . U . . .
C46 C 0.1520(9) 0.2617(6) -0.0503(7) 0.0680(18) Uani 1 1 d . U . . .
H46 H 0.1977 0.2572 -0.1033 0.082 Uiso 1 1 calc R U . . .
C47 C 0.1534(9) 0.1878(6) 0.0015(6) 0.0666(18) Uani 1 1 d . U . . .
H47 H 0.1997 0.1329 -0.0177 0.080 Uiso 1 1 calc R U . . .
C48 C 0.1570(6) -0.1712(5) 0.3140(5) 0.032(2) Uani 1 1 d . . . . .
C49 C 0.2038(7) -0.3183(5) 0.3344(6) 0.045(2) Uani 1 1 d . . . . .
H49 H 0.2267 -0.3792 0.3243 0.053 Uiso 1 1 calc R U . . .
C50 C 0.1985(7) -0.2629(5) 0.1954(5) 0.042(2) Uani 1 1 d . . . . .
H50A H 0.2602 -0.2442 0.1584 0.051 Uiso 1 1 calc R U . . .
H50B H 0.2076 -0.3252 0.1861 0.051 Uiso 1 1 calc R U . . .
C51 C 0.0602(7) -0.1199(5) 0.2009(5) 0.034(2) Uani 1 1 d . . . . .
C52 C 0.0363(8) -0.2345(6) 0.1545(5) 0.046(2) Uani 1 1 d . . . . .
H52 H 0.0471 -0.2926 0.1396 0.055 Uiso 1 1 calc R U . . .
C53 C 0.1141(7) -0.1342(5) 0.4576(5) 0.038(2) Uani 1 1 d . . . . .
H53A H 0.0529 -0.1500 0.4984 0.046 Uiso 1 1 calc R U . . .
H53B H 0.0908 -0.0728 0.4401 0.046 Uiso 1 1 calc R U . . .
C54 C 0.1981(7) -0.1404(5) 0.4937(5) 0.038(2) Uani 1 1 d . . . . .
H54A H 0.2613 -0.1289 0.4522 0.046 Uiso 1 1 calc R U . . .
H54B H 0.2176 -0.2006 0.5151 0.046 Uiso 1 1 calc R U . . .
C55 C 0.1603(8) -0.0741(5) 0.5602(6) 0.051(3) Uani 1 1 d . . . . .
H55A H 0.1425 -0.0140 0.5379 0.062 Uiso 1 1 calc R U . . .
H55B H 0.0953 -0.0844 0.6003 0.062 Uiso 1 1 calc R U . . .
C56 C 0.2399(9) -0.0789(7) 0.6007(6) 0.066(3) Uani 1 1 d . . . . .
H56A H 0.2136 -0.0290 0.6364 0.079 Uiso 1 1 calc R U . . .
H56B H 0.3066 -0.0727 0.5603 0.079 Uiso 1 1 calc R U . . .
C57 C 0.2612(11) -0.1648(7) 0.6481(7) 0.094(4) Uani 1 1 d . . . . .
H57A H 0.1957 -0.1712 0.6887 0.142 Uiso 1 1 calc R U . . .
H57B H 0.3119 -0.1636 0.6730 0.142 Uiso 1 1 calc R U . . .
H57C H 0.2897 -0.2145 0.6129 0.142 Uiso 1 1 calc R U . . .
C58 C -0.1040(7) -0.0119(5) 0.1886(5) 0.043(2) Uani 1 1 d D . . . .
H58A H -0.0865 0.0281 0.2163 0.052 Uiso 1 1 calc R U . . .
H58B H -0.1746 -0.0191 0.2206 0.052 Uiso 1 1 calc R U . . .
C59 C -0.1063(7) 0.0296(5) 0.1080(5) 0.048(2) Uani 1 1 d D . . . .
H59A H -0.0353 0.0350 0.0751 0.058 Uiso 1 1 calc R U . . .
H59B H -0.1266 -0.0092 0.0811 0.058 Uiso 1 1 calc R U . . .
C60 C -0.1840(8) 0.1208(6) 0.1165(6) 0.072(3) Uani 1 1 d D . . . .
H60A H -0.1670 0.1555 0.1493 0.086 Uiso 0.5 1 calc R U P A 1
H60B H -0.2546 0.1126 0.1467 0.086 Uiso 0.5 1 calc R U P A 1
H60C H -0.1584 0.1637 0.1343 0.086 Uiso 0.5 1 calc R U P B 2
H60D H -0.2537 0.1184 0.1545 0.086 Uiso 0.5 1 calc R U P B 2
C61A C -0.1893(19) 0.1460(14) 0.0309(9) 0.075(5) Uiso 0.5 1 d D . P C 2
H61A H -0.1176 0.1423 -0.0065 0.091 Uiso 0.5 1 calc R U P C 2
H61B H -0.2169 0.1028 0.0154 0.091 Uiso 0.5 1 calc R U P C 2
C61B C -0.192(2) 0.1790(15) 0.0409(10) 0.075(5) Uiso 0.5 1 d D . P C 1
H61C H -0.1220 0.1782 0.0020 0.091 Uiso 0.5 1 calc R U P C 1
H61D H -0.2314 0.2405 0.0547 0.091 Uiso 0.5 1 calc R U P C 1
C62A C -0.261(2) 0.2413(13) 0.0247(16) 0.097(6) Uiso 0.5 1 d D . P C 2
H62A H -0.3344 0.2394 0.0430 0.146 Uiso 0.5 1 calc R U P C 2
H62B H -0.2406 0.2625 -0.0301 0.146 Uiso 0.5 1 calc R U P C 2
H62C H -0.2518 0.2810 0.0573 0.146 Uiso 0.5 1 calc R U P C 2
C62B C -0.254(2) 0.1322(16) 0.0090(15) 0.097(6) Uiso 0.5 1 d D . P C 1
H62D H -0.2059 0.0807 -0.0206 0.146 Uiso 0.5 1 calc R U P C 1
H62E H -0.2865 0.1731 -0.0254 0.146 Uiso 0.5 1 calc R U P C 1
H62F H -0.3090 0.1137 0.0533 0.146 Uiso 0.5 1 calc R U P C 1
O2 O 0.3947(7) 0.9772(5) 0.1490(5) 0.099(3) Uiso 1 1 d D . . . .
H2 H 0.4562 0.9565 0.1489 0.149 Uiso 1 1 calc R U . . .
O3 O 0.5695(8) 0.8825(7) 0.1900(7) 0.092(3) Uiso 0.75 1 d D . P . .
H3 H 0.5833 0.8427 0.2222 0.137 Uiso 0.75 1 calc R U P . .
O4 O 0.5396(12) 0.7284(10) 0.2836(9) 0.089(5) Uiso 0.5 1 d D . P . .
H4A H 0.5683 0.6765 0.2695 0.133 Uiso 0.5 1 calc R U P . .
F1 F 0.6236(6) 0.7637(4) -0.0231(4) 0.095(2) Uani 1 1 d . . . . .
F2 F -0.3281(5) 0.8899(4) 0.3558(4) 0.094(2) Uani 1 1 d . . . . .
F3 F 0.4682(5) 0.1768(4) 0.4718(4) 0.0719(17) Uani 1 1 d . . . . .
F4 F 0.0843(6) 0.4123(4) -0.0736(4) 0.108(3) Uani 1 1 d . . . . .
N1 N 0.4334(5) 0.2769(4) 0.2430(4) 0.0364(18) Uani 1 1 d . . . . .
N2 N 0.4841(6) 0.1897(4) 0.2187(5) 0.047(2) Uani 1 1 d . . . . .
N3 N 0.3243(5) 0.2317(4) 0.2092(4) 0.0332(17) Uani 1 1 d . . . . .
N4 N 0.1353(5) 0.2608(4) 0.2697(4) 0.0331(17) Uani 1 1 d . . . . .
N5 N -0.0095(5) 0.2638(4) 0.3736(4) 0.0377(18) Uani 1 1 d . . . . .
N6 N 0.0307(5) 0.3366(4) 0.3699(4) 0.0348(17) Uani 1 1 d . . . . .
N7 N 0.1514(5) -0.1929(4) 0.3891(4) 0.0339(17) Uani 1 1 d . . . . .
N8 N 0.1809(6) -0.2852(4) 0.4045(5) 0.046(2) Uani 1 1 d . . . . .
N9 N 0.1901(5) -0.2528(4) 0.2782(4) 0.0348(17) Uani 1 1 d . . . . .
N10 N 0.1035(6) -0.2091(4) 0.1822(4) 0.0343(17) Uani 1 1 d . . . . .
N11 N -0.0439(6) -0.1697(5) 0.1512(4) 0.0460(19) Uani 1 1 d . . . . .
N12 N -0.0267(6) -0.0985(4) 0.1814(4) 0.0392(18) Uani 1 1 d . . . . .
C64 C 0.3854(12) 0.9495(10) 0.0784(8) 0.131(6) Uiso 1 1 d D . . . .
H64A H 0.3579 0.8974 0.0913 0.197 Uiso 1 1 calc R U . . .
H64B H 0.4545 0.9356 0.0374 0.197 Uiso 1 1 calc R U . . .
H64C H 0.3376 0.9970 0.0595 0.197 Uiso 1 1 calc R U . . .
C65 C 0.6343(10) 0.9418(8) 0.1774(8) 0.057(4) Uiso 0.75 1 d D . P . .
H65A H 0.7032 0.9091 0.1798 0.086 Uiso 0.75 1 calc R U P . .
H65B H 0.6013 0.9860 0.2182 0.086 Uiso 0.75 1 calc R U P . .
H65C H 0.6426 0.9710 0.1257 0.086 Uiso 0.75 1 calc R U P . .
C66 C 0.4718(19) 0.7290(16) 0.3640(11) 0.098(8) Uiso 0.5 1 d D . P . .
H66A H 0.4669 0.6691 0.3818 0.147 Uiso 0.5 1 calc R U P . .
H66B H 0.4019 0.7663 0.3683 0.147 Uiso 0.5 1 calc R U P . .
H66C H 0.5002 0.7519 0.3968 0.147 Uiso 0.5 1 calc R U P . .
Pt1 Pt 0.21808(2) 0.41870(2) 0.26599(2) 0.03310(11) Uani 1 1 d . . . . .
Pt2 Pt 0.12786(3) -0.05544(2) 0.25180(2) 0.03266(11) Uani 1 1 d . . . . .
O1 O 0.1582(8) 0.5715(6) 0.1007(6) 0.085(3) Uiso 0.75 1 d D . P . .
H1 H 0.1672 0.5520 0.1432 0.127 Uiso 0.75 1 calc R U P . .
C63 C 0.2060(12) 0.5056(8) 0.0452(8) 0.076(4) Uiso 0.75 1 d D . P . .
H63A H 0.2145 0.5320 -0.0076 0.114 Uiso 0.75 1 calc R U P . .
H63B H 0.1621 0.4645 0.0558 0.114 Uiso 0.75 1 calc R U P . .
H63C H 0.2748 0.4741 0.0484 0.114 Uiso 0.75 1 calc R U P . .

loop_
_atom_site_aniso_label
_atom_site_aniso_U_11
_atom_site_aniso_U_22
_atom_site_aniso_U_33
_atom_site_aniso_U_23
_atom_site_aniso_U_13
_atom_site_aniso_U_12
C1 0.039(5) 0.021(4) 0.045(6) -0.008(4) -0.008(4) -0.003(4)
C2 0.044(5) 0.027(4) 0.042(6) -0.002(4) -0.008(4) -0.011(4)
C3 0.077(4) 0.071(3) 0.053(3) 0.003(3) -0.013(3) -0.054(3)
C4 0.082(4) 0.077(3) 0.056(3) 0.002(3) -0.013(3) -0.054(3)
C5 0.083(4) 0.079(4) 0.055(3) 0.004(3) -0.012(3) -0.053(3)
C6 0.081(4) 0.076(3) 0.056(3) 0.004(3) -0.012(3) -0.055(3)
C7 0.082(4) 0.078(3) 0.058(3) 0.004(3) -0.015(3) -0.057(3)
C8 0.082(4) 0.077(4) 0.056(3) 0.005(3) -0.012(3) -0.055(3)
C9 0.044(5) 0.023(4) 0.050(6) -0.004(4) -0.006(4) -0.015(4)
C10 0.046(5) 0.025(4) 0.050(6) 0.005(4) -0.012(5) -0.012(4)
C11 0.039(5) 0.029(4) 0.047(6) 0.000(4) -0.002(5) -0.010(4)
C12 0.053(6) 0.037(5) 0.044(6) -0.002(4) -0.013(5) -0.009(4)
C13 0.064(7) 0.035(5) 0.049(6) -0.005(4) -0.004(6) -0.005(5)
C14 0.041(6) 0.044(6) 0.070(8) 0.007(5) -0.003(6) 0.000(5)
C15 0.048(6) 0.055(7) 0.088(9) 0.008(6) -0.022(6) -0.012(5)
C16 0.050(6) 0.032(5) 0.086(8) -0.003(5) -0.015(6) -0.009(5)
C17 0.035(5) 0.024(4) 0.032(5) 0.000(3) -0.002(4) -0.013(4)
C18 0.035(5) 0.027(4) 0.053(6) -0.003(4) 0.000(5) -0.008(4)
C19 0.036(5) 0.033(4) 0.045(6) -0.005(4) -0.008(4) -0.014(4)
C20 0.036(5) 0.024(4) 0.039(5) 0.005(4) -0.013(4) -0.009(4)
C21 0.034(5) 0.028(4) 0.056(6) 0.004(4) -0.004(5) -0.015(4)
C22 0.051(6) 0.030(5) 0.058(6) -0.001(4) -0.022(5) -0.013(4)
C23 0.042(5) 0.045(5) 0.065(7) 0.005(5) -0.013(5) -0.013(4)
C24 0.078(6) 0.090(6) 0.078(6) -0.006(5) -0.019(5) -0.054(5)
C25 0.085(6) 0.094(6) 0.083(6) -0.011(5) -0.016(5) -0.054(5)
C26 0.100(7) 0.122(7) 0.096(7) -0.015(6) -0.019(6) -0.063(6)
C27 0.043(5) 0.036(4) 0.028(5) 0.005(4) -0.004(4) -0.011(4)
C28 0.054(4) 0.038(4) 0.049(4) -0.010(3) -0.009(4) -0.014(3)
C29 0.056(4) 0.038(4) 0.052(4) -0.010(3) -0.008(4) -0.011(3)
C30 0.065(4) 0.049(4) 0.061(4) -0.012(3) -0.002(4) -0.006(4)
C31 0.069(9) 0.111(11) 0.153(14) -0.052(10) 0.006(9) -0.006(8)
C32 0.041(5) 0.022(4) 0.043(6) 0.005(4) -0.011(4) -0.008(4)
C33 0.052(6) 0.025(4) 0.046(6) 0.002(4) -0.019(5) -0.011(4)
C34 0.046(5) 0.038(5) 0.027(5) 0.005(4) -0.016(4) -0.023(4)
C35 0.055(6) 0.038(5) 0.055(6) -0.008(4) -0.024(5) -0.012(5)
C36 0.049(6) 0.057(6) 0.060(7) -0.008(5) -0.018(5) -0.011(5)
C37 0.065(7) 0.054(6) 0.046(6) -0.003(5) -0.021(5) -0.030(5)
C38 0.059(6) 0.033(5) 0.036(5) -0.004(4) -0.009(5) -0.022(5)
C39 0.042(5) 0.032(4) 0.043(6) 0.000(4) -0.015(4) -0.009(4)
C40 0.047(5) 0.035(5) 0.038(5) -0.001(4) -0.012(4) -0.012(4)
C41 0.053(6) 0.036(5) 0.038(5) 0.006(4) -0.018(5) -0.019(4)
C42 0.077(4) 0.045(3) 0.067(4) 0.018(3) -0.032(3) -0.024(3)
C43 0.081(4) 0.050(3) 0.071(4) 0.021(3) -0.028(3) -0.017(3)
C44 0.084(4) 0.051(3) 0.073(4) 0.023(3) -0.027(3) -0.017(3)
C45 0.081(4) 0.050(3) 0.069(4) 0.022(3) -0.031(3) -0.020(3)
C46 0.084(4) 0.051(3) 0.069(4) 0.019(3) -0.029(3) -0.022(3)
C47 0.084(4) 0.049(3) 0.069(4) 0.017(3) -0.029(3) -0.021(3)
C48 0.040(5) 0.026(4) 0.027(5) 0.000(3) -0.007(4) -0.011(4)
C49 0.063(6) 0.026(4) 0.050(6) 0.004(4) -0.026(5) -0.011(4)
C50 0.056(6) 0.032(5) 0.033(5) -0.006(4) -0.005(5) -0.013(4)
C51 0.038(5) 0.033(4) 0.031(5) 0.007(4) -0.010(4) -0.017(4)
C52 0.061(6) 0.042(5) 0.039(6) -0.007(4) -0.012(5) -0.024(5)
C53 0.055(6) 0.031(4) 0.026(5) 0.001(4) -0.013(4) -0.011(4)
C54 0.051(5) 0.033(4) 0.040(5) 0.000(4) -0.028(5) -0.011(4)
C55 0.066(7) 0.038(5) 0.051(6) 0.002(4) -0.023(5) -0.010(5)
C56 0.087(8) 0.068(7) 0.052(7) -0.006(5) -0.030(6) -0.025(6)
C57 0.155(13) 0.066(7) 0.079(9) -0.006(7) -0.078(9) -0.004(8)
C58 0.045(5) 0.041(5) 0.054(6) 0.006(4) -0.024(5) -0.021(4)
C59 0.046(6) 0.058(6) 0.047(6) 0.005(5) -0.021(5) -0.019(5)
C60 0.055(6) 0.083(8) 0.059(7) 0.027(6) -0.023(6) 0.002(6)
F1 0.120(6) 0.095(5) 0.073(5) 0.012(3) 0.002(4) -0.082(4)
F2 0.078(4) 0.062(4) 0.100(5) -0.002(3) -0.013(4) 0.025(3)
F3 0.071(4) 0.079(4) 0.086(5) -0.022(3) -0.035(4) -0.031(3)
F4 0.146(7) 0.073(4) 0.113(6) 0.067(4) -0.063(5) -0.044(4)
N1 0.034(4) 0.028(4) 0.046(5) -0.003(3) -0.007(3) -0.014(3)
N2 0.039(4) 0.035(4) 0.059(5) 0.004(4) -0.007(4) -0.011(3)
N3 0.030(4) 0.022(3) 0.039(4) -0.007(3) -0.003(3) -0.002(3)
N4 0.039(4) 0.024(3) 0.034(4) -0.005(3) -0.004(3) -0.013(3)
N5 0.039(4) 0.032(4) 0.042(5) 0.001(3) -0.008(4) -0.018(3)
N6 0.034(4) 0.025(3) 0.040(4) 0.001(3) -0.006(3) -0.010(3)
N7 0.050(4) 0.021(3) 0.037(4) 0.002(3) -0.019(4) -0.013(3)
N8 0.069(5) 0.023(4) 0.050(5) 0.006(3) -0.025(4) -0.015(4)
N9 0.046(4) 0.024(3) 0.032(4) 0.001(3) -0.013(3) -0.007(3)
N10 0.045(4) 0.028(4) 0.034(4) -0.001(3) -0.013(3) -0.017(3)
N11 0.055(5) 0.047(5) 0.046(5) -0.003(4) -0.020(4) -0.024(4)
N12 0.044(4) 0.039(4) 0.036(4) 0.002(3) -0.015(4) -0.013(3)
Pt1 0.0355(2) 0.02202(17) 0.0402(2) -0.00168(14) -0.00841(16) -0.01025(14)
Pt2 0.0418(2) 0.02288(17) 0.0357(2) 0.00056(14) -0.01433(16) -0.01081(14)

loop_
_atom_type_symbol
_atom_type_description
_atom_type_scat_dispersion_real
_atom_type_scat_dispersion_imag
_atom_type_scat_source
C C 0.0033 0.0016 'International Tables Vol C Tables 4.2.6.8 and 6.1.1.4'
H H 0.0000 0.0000 'International Tables Vol C Tables 4.2.6.8 and 6.1.1.4'
N N 0.0061 0.0033 'International Tables Vol C Tables 4.2.6.8 and 6.1.1.4'
F F 0.0171 0.0103 'International Tables Vol C Tables 4.2.6.8 and 6.1.1.4'
Pt Pt -1.7033 8.3905 'International Tables Vol C Tables 4.2.6.8 and 6.1.1.4'
O O 0.0106 0.0060 'International Tables Vol C Tables 4.2.6.8 and 6.1.1.4'

loop_
_exptl_crystal_face_index_h
_exptl_crystal_face_index_k
_exptl_crystal_face_index_l
_exptl_crystal_face_perp_dist
_exptl_oxdiff_crystal_face_indexfrac_h
_exptl_oxdiff_crystal_face_indexfrac_k
_exptl_oxdiff_crystal_face_indexfrac_l
_exptl_oxdiff_crystal_face_x
_exptl_oxdiff_crystal_face_y
_exptl_oxdiff_crystal_face_z
0 0 -24 0.0380 0.0005 -0.0035 -23.9986 0.1201 0.9387 0.3822
0 0 24 0.0550 -0.0005 0.0035 23.9986 -0.1201 -0.9387 -0.3822
9 21 10 0.1340 9.0045 21.0017 10.0031 0.0197 0.1554 -0.9906
-9 -21 -10 0.1340 -9.0045 -21.0017 -10.0031 -0.0197 -0.1554 0.9906
19 0 10 0.0207 19.0005 0.0016 10.0047 -0.9820 0.1467 -0.2146
-19 0 -10 0.0067 -19.0005 -0.0016 -10.0047 0.9820 -0.1467 0.2146

loop_
_geom_angle_atom_site_label_1
_geom_angle_atom_site_label_2
_geom_angle_atom_site_label_3
_geom_angle
C2 C1 Pt1 173.7(8)
C1 C2 C3 174.5(11)
C4 C3 C2 120.0(9)
C4 C3 C8 118.8(9)
C8 C3 C2 121.1(10)
C3 C4 H4 119.8
C3 C4 C5 120.5(10)
C5 C4 H4 119.8
C4 C5 H5 120.4
C6 C5 C4 119.1(11)
C6 C5 H5 120.4
C5 C6 F1 119.5(10)
C7 C6 C5 123.1(9)
C7 C6 F1 117.4(9)
C6 C7 H7 120.7
C6 C7 C8 118.6(10)
C8 C7 H7 120.7
C3 C8 C7 119.9(10)
C3 C8 H8 120.1
C7 C8 H8 120.1
C10 C9 Pt1 177.5(8)
C9 C10 C11 176.1(10)
C12 C11 C10 120.2(9)
C16 C11 C10 122.2(8)
C16 C11 C12 117.5(8)
C11 C12 H12 119.5
C13 C12 C11 121.0(10)
C13 C12 H12 119.5
C12 C13 H13 120.7
C14 C13 C12 118.6(9)
C14 C13 H13 120.7
C13 C14 C15 123.7(9)
C13 C14 F2 119.7(10)
C15 C14 F2 116.6(11)
C14 C15 H15 121.5
C14 C15 C16 117.1(11)
C16 C15 H15 121.5
C11 C16 H16 119.0
C15 C16 C11 122.1(9)
C15 C16 H16 119.0
N1 C17 N3 103.7(6)
N1 C17 Pt1 133.7(6)
N3 C17 Pt1 122.5(6)
N2 C18 H18 124.2
N2 C18 N3 111.6(7)
N3 C18 H18 124.2
H19A C19 H19B 108.2
N3 C19 H19A 109.8
N3 C19 H19B 109.8
N3 C19 N4 109.4(7)
N4 C19 H19A 109.8
N4 C19 H19B 109.8
N4 C20 Pt1 121.4(5)
N6 C20 N4 102.4(6)
N6 C20 Pt1 136.3(6)
N4 C21 H21 124.6
N5 C21 H21 124.6
N5 C21 N4 110.9(7)
H22A C22 H22B 107.8
C23 C22 H22A 109.0
C23 C22 H22B 109.0
N1 C22 H22A 109.0
N1 C22 H22B 109.0
N1 C22 C23 113.0(8)
C22 C23 H23A 109.5
C22 C23 H23B 109.5
C22 C23 C24 110.8(8)
H23A C23 H23B 108.1
C24 C23 H23A 109.5
C24 C23 H23B 109.5
C23 C24 H24A 109.0
C23 C24 H24B 109.0
H24A C24 H24B 107.8
C25 C24 C23 113.1(9)
C25 C24 H24A 109.0
C25 C24 H24B 109.0
C24 C25 H25A 109.3
C24 C25 H25B 109.3
C24 C25 C26 111.8(10)
H25A C25 H25B 107.9
C26 C25 H25A 109.3
C26 C25 H25B 109.3
C25 C26 H26A 109.5
C25 C26 H26B 109.5
C25 C26 H26C 109.5
H26A C26 H26B 109.5
H26A C26 H26C 109.5
H26B C26 H26C 109.5
H27A C27 H27B 107.9
C28 C27 H27A 109.2
C28 C27 H27B 109.2
N6 C27 H27A 109.2
N6 C27 H27B 109.2
N6 C27 C28 112.0(7)
C27 C28 H28A 109.2
C27 C28 H28B 109.2
C27 C28 C29 112.0(8)
H28A C28 H28B 107.9
C29 C28 H28A 109.2
C29 C28 H28B 109.2
C28 C29 H29A 108.9
C28 C29 H29B 108.9
C28 C29 C30 113.4(8)
H29A C29 H29B 107.7
C30 C29 H29A 108.9
C30 C29 H29B 108.9
C29 C30 H30A 109.2
C29 C30 H30B 109.2
H30A C30 H30B 107.9
C31 C30 C29 112.1(8)
C31 C30 H30A 109.2
C31 C30 H30B 109.2
C30 C31 H31A 109.5
C30 C31 H31B 109.5
C30 C31 H31C 109.5
H31A C31 H31B 109.5
H31A C31 H31C 109.5
H31B C31 H31C 109.5
C33 C32 Pt2 178.1(8)
C32 C33 C34 177.4(9)
C35 C34 C33 121.0(7)
C39 C34 C33 121.0(8)
C39 C34 C35 118.0(8)
C34 C35 H35 119.0
C36 C35 C34 121.9(8)
C36 C35 H35 119.0
C35 C36 H36 121.1
C35 C36 C37 117.9(9)
C37 C36 H36 121.1
C38 C37 C36 121.7(9)
C38 C37 F3 119.9(8)
F3 C37 C36 118.4(9)
C37 C38 H38 120.3
C37 C38 C39 119.5(8)
C39 C38 H38 120.3
C34 C39 H39 119.5
C38 C39 C34 121.0(8)
C38 C39 H39 119.5
C41 C40 Pt2 177.2(8)
C40 C41 C42 176.9(10)
C43 C42 C41 121.1(10)
C43 C42 C47 117.0(9)
C47 C42 C41 121.7(9)
C42 C43 H43 119.5
C42 C43 C44 120.9(11)
C44 C43 H43 119.5
C43 C44 H44 120.5
C45 C44 C43 119.0(10)
C45 C44 H44 120.5
C44 C45 F4 118.9(10)
C46 C45 C44 122.7(10)
C46 C45 F4 118.4(10)
C45 C46 H46 120.7
C45 C46 C47 118.6(11)
C47 C46 H46 120.7
C42 C47 H47 119.1
C46 C47 C42 121.8(10)
C46 C47 H47 119.1
N7 C48 N9 103.6(6)
N7 C48 Pt2 135.0(5)
N9 C48 Pt2 121.4(6)
N8 C49 H49 124.0
N8 C49 N9 111.9(7)
N9 C49 H49 124.0
H50A C50 H50B 108.3
N9 C50 H50A 109.9
N9 C50 H50B 109.9
N10 C50 H50A 109.9
N10 C50 H50B 109.9
N10 C50 N9 109.1(6)
N10 C51 Pt2 121.4(6)
N12 C51 N10 103.6(7)
N12 C51 Pt2 135.0(6)
N10 C52 H52 123.6
N11 C52 H52 123.6
N11 C52 N10 112.8(8)
H53A C53 H53B 107.8
C54 C53 H53A 109.0
C54 C53 H53B 109.0
N7 C53 H53A 109.0
N7 C53 H53B 109.0
N7 C53 C54 113.1(7)
C53 C54 H54A 109.2
C53 C54 H54B 109.2
C53 C54 C55 112.1(7)
H54A C54 H54B 107.9
C55 C54 H54A 109.2
C55 C54 H54B 109.2
C54 C55 H55A 108.6
C54 C55 H55B 108.6
H55A C55 H55B 107.6
C56 C55 C54 114.7(8)
C56 C55 H55A 108.6
C56 C55 H55B 108.6
C55 C56 H56A 108.9
C55 C56 H56B 108.9
C55 C56 C57 113.4(9)
H56A C56 H56B 107.7
C57 C56 H56A 108.9
C57 C56 H56B 108.9
C56 C57 H57A 109.5
C56 C57 H57B 109.5
C56 C57 H57C 109.5
H57A C57 H57B 109.5
H57A C57 H57C 109.5
H57B C57 H57C 109.5
H58A C58 H58B 107.9
C59 C58 H58A 109.2
C59 C58 H58B 109.2
N12 C58 H58A 109.2
N12 C58 H58B 109.2
N12 C58 C59 112.2(7)
C58 C59 H59A 109.3
C58 C59 H59B 109.3
H59A C59 H59B 108.0
C60 C59 C58 111.4(7)
C60 C59 H59A 109.3
C60 C59 H59B 109.3
C59 C60 H60A 107.3
C59 C60 H60B 107.3
C59 C60 H60C 110.9
C59 C60 H60D 110.9
C59 C60 C61A 104.3(11)
C59 C60 C61B 120.2(12)
H60A C60 H60B 106.9
H60C C60 H60D 108.9
C61A C60 H60C 110.9
C61A C60 H60D 110.9
C61B C60 H60A 107.3
C61B C60 H60B 107.3
C60 C61A H61A 109.0
C60 C61A H61B 109.0
H61A C61A H61B 107.8
C62A C61A C60 113.0(16)
C62A C61A H61A 109.0
C62A C61A H61B 109.0
C60 C61B H61C 111.3
C60 C61B H61D 111.3
C60 C61B C62B 102.1(16)
H61C C61B H61D 109.2
C62B C61B H61C 111.3
C62B C61B H61D 111.3
C61A C62A H62A 109.5
C61A C62A H62B 109.5
C61A C62A H62C 109.5
H62A C62A H62B 109.5
H62A C62A H62C 109.5
H62B C62A H62C 109.5
C61B C62B H62D 109.5
C61B C62B H62E 109.5
C61B C62B H62F 109.5
H62D C62B H62E 109.5
H62D C62B H62F 109.5
H62E C62B H62F 109.5
C64 O2 H2 109.5
C65 O3 H3 109.5
C66 O4 H4A 109.5
C17 N1 C22 126.9(7)
C17 N1 N2 112.6(7)
N2 N1 C22 120.2(7)
C18 N2 N1 103.5(7)
C17 N3 C19 122.1(6)
C18 N3 C17 108.6(7)
C18 N3 C19 129.3(7)
C20 N4 C19 122.9(6)
C21 N4 C19 128.2(6)
C21 N4 C20 108.9(6)
C21 N5 N6 103.5(6)
C20 N6 C27 127.6(7)
C20 N6 N5 114.4(6)
N5 N6 C27 118.0(6)
C48 N7 C53 128.9(6)
C48 N7 N8 114.0(6)
N8 N7 C53 117.0(7)
C49 N8 N7 102.4(7)
C48 N9 C50 123.5(6)
C49 N9 C48 108.1(7)
C49 N9 C50 128.2(7)
C51 N10 C50 124.1(7)
C52 N10 C50 128.4(7)
C52 N10 C51 107.4(7)
C52 N11 N12 102.4(7)
C51 N12 C58 127.5(7)
C51 N12 N11 113.9(7)
N11 N12 C58 118.6(7)
O2 C64 H64A 109.5
O2 C64 H64B 109.5
O2 C64 H64C 109.5
H64A C64 H64B 109.5
H64A C64 H64C 109.5
H64B C64 H64C 109.5
O3 C65 H65A 109.5
O3 C65 H65B 109.5
O3 C65 H65C 109.5
H65A C65 H65B 109.5
H65A C65 H65C 109.5
H65B C65 H65C 109.5
O4 C66 H66A 109.5
O4 C66 H66B 109.5
O4 C66 H66C 109.5
H66A C66 H66B 109.5
H66A C66 H66C 109.5
H66B C66 H66C 109.5
C1 Pt1 C17 91.7(3)
C1 Pt1 C20 173.4(3)
C9 Pt1 C1 90.4(3)
C9 Pt1 C17 177.1(3)
C9 Pt1 C20 92.1(3)
C20 Pt1 C17 85.6(3)
C40 Pt2 C32 91.8(3)
C40 Pt2 C48 175.1(3)
C40 Pt2 C51 91.8(3)
C48 Pt2 C32 91.1(3)
C48 Pt2 C51 85.1(3)
C51 Pt2 C32 176.0(3)
C63 O1 H1 109.5
O1 C63 H63A 109.5
O1 C63 H63B 109.5
O1 C63 H63C 109.5
H63A C63 H63B 109.5
H63A C63 H63C 109.5
H63B C63 H63C 109.5

loop_
_geom_bond_atom_site_label_1
_geom_bond_atom_site_label_2
_geom_bond_distance
C1 C2 1.183(10)
C1 Pt1 2.006(8)
C2 C3 1.467(12)
C3 C4 1.377(14)
C3 C8 1.377(14)
C4 H4 0.9300
C4 C5 1.382(12)
C5 H5 0.9300
C5 C6 1.338(14)
C6 C7 1.334(14)
C6 F1 1.391(10)
C7 H7 0.9300
C7 C8 1.406(12)
C8 H8 0.9300
C9 C10 1.194(10)
C9 Pt1 2.000(8)
C10 C11 1.456(11)
C11 C12 1.401(12)
C11 C16 1.394(13)
C12 H12 0.9300
C12 C13 1.370(12)
C13 H13 0.9300
C13 C14 1.358(14)
C14 C15 1.371(14)
C14 F2 1.373(10)
C15 H15 0.9300
C15 C16 1.377(12)
C16 H16 0.9300
C17 N1 1.330(10)
C17 N3 1.368(9)
C17 Pt1 2.022(7)
C18 H18 0.9300
C18 N2 1.302(11)
C18 N3 1.342(9)
C19 H19A 0.9700
C19 H19B 0.9700
C19 N3 1.452(10)
C19 N4 1.463(9)
C20 N4 1.377(9)
C20 N6 1.318(9)
C20 Pt1 2.018(8)
C21 H21 0.9300
C21 N4 1.362(9)
C21 N5 1.290(10)
C22 H22A 0.9700
C22 H22B 0.9700
C22 C23 1.504(11)
C22 N1 1.460(11)
C23 H23A 0.9700
C23 H23B 0.9700
C23 C24 1.533(13)
C24 H24A 0.9700
C24 H24B 0.9700
C24 C25 1.478(14)
C25 H25A 0.9700
C25 H25B 0.9700
C25 C26 1.537(15)
C26 H26A 0.9600
C26 H26B 0.9600
C26 H26C 0.9600
C27 H27A 0.9700
C27 H27B 0.9700
C27 C28 1.516(12)
C27 N6 1.461(9)
C28 H28A 0.9700
C28 H28B 0.9700
C28 C29 1.519(11)
C29 H29A 0.9700
C29 H29B 0.9700
C29 C30 1.528(8)
C30 H30A 0.9700
C30 H30B 0.9700
C30 C31 1.497(8)
C31 H31A 0.9600
C31 H31B 0.9600
C31 H31C 0.9600
C32 C33 1.195(12)
C32 Pt2 2.026(10)
C33 C34 1.447(12)
C34 C35 1.399(12)
C34 C39 1.392(11)
C35 H35 0.9300
C35 C36 1.357(13)
C36 H36 0.9300
C36 C37 1.404(12)
C37 C38 1.359(13)
C37 F3 1.365(11)
C38 H38 0.9300
C38 C39 1.370(12)
C39 H39 0.9300
C40 C41 1.210(11)
C40 Pt2 2.008(9)
C41 C42 1.436(12)
C42 C43 1.370(13)
C42 C47 1.388(13)
C43 H43 0.9300
C43 C44 1.391(12)
C44 H44 0.9300
C44 C45 1.348(14)
C45 C46 1.325(13)
C45 F4 1.367(10)
C46 H46 0.9300
C46 C47 1.384(13)
C47 H47 0.9300
C48 N7 1.323(10)
C48 N9 1.378(9)
C48 Pt2 2.014(8)
C49 H49 0.9300
C49 N8 1.311(11)
C49 N9 1.362(10)
C50 H50A 0.9700
C50 H50B 0.9700
C50 N9 1.466(10)
C50 N10 1.428(11)
C51 N10 1.380(9)
C51 N12 1.313(10)
C51 Pt2 2.020(9)
C52 H52 0.9300
C52 N10 1.362(11)
C52 N11 1.286(11)
C53 H53A 0.9700
C53 H53B 0.9700
C53 C54 1.494(11)
C53 N7 1.470(9)
C54 H54A 0.9700
C54 H54B 0.9700
C54 C55 1.520(11)
C55 H55A 0.9700
C55 H55B 0.9700
C55 C56 1.502(13)
C56 H56A 0.9700
C56 H56B 0.9700
C56 C57 1.506(13)
C57 H57A 0.9600
C57 H57B 0.9600
C57 H57C 0.9600
C58 H58A 0.9700
C58 H58B 0.9700
C58 C59 1.510(8)
C58 N12 1.453(10)
C59 H59A 0.9700
C59 H59B 0.9700
C59 C60 1.508(8)
C60 H60A 0.9700
C60 H60B 0.9700
C60 H60C 0.9700
C60 H60D 0.9700
C60 C61A 1.552(13)
C60 C61B 1.550(13)
C61A H61A 0.9700
C61A H61B 0.9700
C61A C62A 1.550(13)
C61B H61C 0.9700
C61B H61D 0.9700
C61B C62B 1.551(13)
C62A H62A 0.9600
C62A H62B 0.9600
C62A H62C 0.9600
C62B H62D 0.9600
C62B H62E 0.9600
C62B H62F 0.9600
O2 H2 0.8200
O2 C64 1.440(9)
O3 H3 0.8200
O3 C65 1.408(8)
O4 H4A 0.8200
O4 C66 1.407(10)
N1 N2 1.385(9)
N5 N6 1.382(8)
N7 N8 1.399(8)
N11 N12 1.403(9)
C64 H64A 0.9600
C64 H64B 0.9600
C64 H64C 0.9600
C65 H65A 0.9600
C65 H65B 0.9600
C65 H65C 0.9600
C66 H66A 0.9600
C66 H66B 0.9600
C66 H66C 0.9600
O1 H1 0.8200
O1 C63 1.371(9)
C63 H63A 0.9600
C63 H63B 0.9600
C63 H63C 0.9600
